data_7205501
loop_
_publ_author_name
'Morales, Dolores'
'P\'erez, Julio'
'Mart\'inez-Garc\'ia, H\'ector'
'Puerto, Marcos'
'del R\'io, Ignacio'

_publ_section_title
;
 Hydrogen-bonded adducts between neutral molecules and
 [Mo(\h3-methallyl)(CO)2(HOC(py)3)]+: snapshots of a deprotonation
;
_journal_issue 1
_journal_name_full CrystEngComm
_journal_page_first 60
_journal_paper_doi 10.1039/c0ce00688b
_journal_volume 13
_journal_year 2011
_chemical_formula_moiety 'C32 H12 B F24, C22 H19 Mo N3 O3, C6 H16 N, O'
_chemical_formula_sum 'C60 H47 B F24 Mo N4 O4'
_chemical_formula_weight 1450.77
_chemical_name_systematic
;
?
;
_space_group_IT_number 2
_symmetry_cell_setting triclinic
_symmetry_space_group_name_Hall '-P 1'
_symmetry_space_group_name_H-M 'P -1'
_atom_sites_solution_hydrogens geom
_atom_sites_solution_primary direct
_atom_sites_solution_secondary difmap
_audit_creation_method SHELXL-97
_cell_angle_alpha 83.950(5)
_cell_angle_beta 73.541(5)
_cell_angle_gamma 86.462(5)
_cell_formula_units_Z 2
_cell_length_a 12.480(5)
_cell_length_b 13.029(5)
_cell_length_c 21.067(5)
_cell_measurement_reflns_used 13972
_cell_measurement_temperature 150(2)
_cell_measurement_theta_max 74.0696
_cell_measurement_theta_min 3.4103
_cell_volume 3265(2)
_computing_cell_refinement
;
CrysAlis RED, Oxford Diffraction Ltd.,
Version 1.171.32.15 (release 10-01-2008 CrysAlis171 .NET)
(compiled Jan 10 2008,16:37:18)
;
_computing_data_collection
;
CrysAlis CCD, Oxford Diffraction Ltd.,
Version 1.171.32.15 (release 10-01-2008 CrysAlis171 .NET)
(compiled Jan 10 2008,16:37:18)
;
_computing_data_reduction
;
CrysAlis RED, Oxford Diffraction Ltd.,
Version 1.171.32.15 (release 10-01-2008 CrysAlis171 .NET)
(compiled Jan 10 2008,16:37:18)
;
_computing_molecular_graphics 'PLATON (Spek, 2008)'
_computing_publication_material 'SHELXL-97 (Sheldrick, 2008)'
_computing_structure_refinement 'SHELXL-97 (Sheldrick, 2008)'
_diffrn_ambient_temperature 150(2)
_diffrn_detector_area_resol_mean 8.2640
_diffrn_measured_fraction_theta_full 0.953
_diffrn_measured_fraction_theta_max 0.983
_diffrn_measurement_device_type 'Xcalibur, Onyx, Nova'
_diffrn_radiation_monochromator mirror
_diffrn_radiation_source 'Nova (Cu) X-ray Source'
_diffrn_radiation_type 'Cu K\a'
_diffrn_radiation_wavelength 1.5418
_diffrn_reflns_av_R_equivalents 0.0459
_diffrn_reflns_av_sigmaI/netI 0.0435
_diffrn_reflns_limit_h_max 15
_diffrn_reflns_limit_h_min -15
_diffrn_reflns_limit_k_max 16
_diffrn_reflns_limit_k_min -11
_diffrn_reflns_limit_l_max 23
_diffrn_reflns_limit_l_min -26
_diffrn_reflns_number 26741
_diffrn_reflns_theta_full 74.0196
_diffrn_reflns_theta_max 74.0696
_diffrn_reflns_theta_min 3.4103
_exptl_absorpt_coefficient_mu 2.695
_exptl_absorpt_correction_T_max 0.875
_exptl_absorpt_correction_T_min 0.750
_exptl_absorpt_correction_type multi-scan
_exptl_absorpt_process_details
;
CrysAlisPro, Oxford Diffraction Ltd.,
Version 1.171.33.55 (release 05-01-2010 CrysAlis171 .NET)
(compiled Jan 5 2010,16:28:46)
Empirical absorption correction using spherical harmonics,
implemented in SCALE3 ABSPACK scaling algorithm.
;
_exptl_crystal_colour orange
_exptl_crystal_density_diffrn 1.476
_exptl_crystal_density_method 'not measured'
_exptl_crystal_description blocks
_exptl_crystal_F_000 1460
_exptl_crystal_size_max 0.1154
_exptl_crystal_size_mid 0.0883
_exptl_crystal_size_min 0.0486
_refine_diff_density_max 2.113
_refine_diff_density_min -1.091
_refine_diff_density_rms 0.151
_refine_ls_extinction_method none
_refine_ls_goodness_of_fit_ref 1.085
_refine_ls_hydrogen_treatment mixed
_refine_ls_matrix_type full
_refine_ls_number_parameters 844
_refine_ls_number_reflns 12702
_refine_ls_number_restraints 1
_refine_ls_restrained_S_all 1.085
_refine_ls_R_factor_all 0.0942
_refine_ls_R_factor_gt 0.0772
_refine_ls_shift/su_max 0.001
_refine_ls_shift/su_mean 0.000
_refine_ls_structure_factor_coef Fsqd
_refine_ls_weighting_details 'calc w=1/[\s^2^(Fo^2^)+(0.1546P)^2^+4.8791P] where P=(Fo^2^+2Fc^2^)/3'
_refine_ls_weighting_scheme calc
_refine_ls_wR_factor_gt 0.2232
_refine_ls_wR_factor_ref 0.2397
_reflns_number_gt 10240
_reflns_number_total 12702
_reflns_threshold_expression >2\s(I)
_cod_data_source_file C0CE00688B.TXT
_cod_data_source_block 1H_TEA_(mp283b)
_cod_database_code 7205501

loop_
_symmetry_equiv_pos_as_xyz
'x, y, z'
'-x, -y, -z'

loop_
_atom_site_label
_atom_site_type_symbol
_atom_site_fract_x
_atom_site_fract_y
_atom_site_fract_z
_atom_site_U_iso_or_equiv
_atom_site_adp_type
_atom_site_occupancy
_atom_site_symmetry_multiplicity
_atom_site_calc_flag
_atom_site_refinement_flags
_atom_site_disorder_assembly
_atom_site_disorder_group
Mo1 Mo 0.29923(3) 0.73828(3) 0.922571(19) 0.02763(15) Uani 1 1 d . . .
F2 F 0.9281(3) 0.5560(2) 0.93581(14) 0.0397(7) Uani 1 1 d . . .
O1 O 0.4231(3) 0.7563(3) 0.82757(16) 0.0331(7) Uiso 1 1 d . . .
F1 F 0.7763(2) 0.6047(3) 0.91193(17) 0.0449(7) Uani 1 1 d . . .
F3 F 0.8951(3) 0.7176(2) 0.91164(16) 0.0443(7) Uani 1 1 d . . .
F6 F 1.0309(3) 0.7781(3) 0.61281(18) 0.0596(10) Uani 1 1 d . . .
F22 F 0.5439(3) 0.3875(3) 0.76647(18) 0.0549(9) Uani 1 1 d . . .
F24 F 0.5549(4) 0.2474(3) 0.7188(2) 0.0653(11) Uani 1 1 d . . .
F19 F 0.9449(4) 0.3992(4) 0.48068(17) 0.0662(11) Uani 1 1 d . . .
O20 O 0.1822(4) 0.7051(4) 1.07495(19) 0.0497(10) Uani 1 1 d . . .
F13 F 1.1642(4) 0.3452(3) 0.9291(2) 0.0653(11) Uani 1 1 d . . .
F23 F 0.6189(4) 0.2496(3) 0.8038(2) 0.0677(11) Uani 1 1 d . . .
N3 N 0.4056(3) 0.5921(3) 0.9152(2) 0.0331(8) Uani 1 1 d . . .
O10 O 0.1953(4) 0.9579(3) 0.9496(2) 0.0526(10) Uani 1 1 d . . .
F21 F 0.7706(4) 0.3753(5) 0.4977(2) 0.0835(15) Uani 1 1 d . . .
N1 N 0.4542(4) 0.7899(3) 0.9404(2) 0.0352(9) Uani 1 1 d . . .
F20 F 0.8260(4) 0.5224(4) 0.5103(2) 0.0723(12) Uani 1 1 d . . .
C31 C 0.5493(4) 0.7753(3) 0.8909(3) 0.0334(10) Uani 1 1 d . . .
C51 C 0.5080(4) 0.6051(4) 0.8725(2) 0.0321(10) Uani 1 1 d . . .
F14 F 1.1585(10) 0.1883(4) 0.9658(3) 0.167(5) Uani 1 1 d . . .
N4 N 0.4308(4) 0.9369(4) 0.7488(2) 0.0396(9) Uani 1 1 d D . .
N2 N 0.6926(4) 0.7816(4) 0.7540(3) 0.0502(12) Uani 1 1 d . . .
F4 F 1.0737(7) 0.8529(4) 0.6867(2) 0.109(2) Uani 1 1 d . . .
F17 F 0.9348(5) -0.0385(4) 0.9006(3) 0.0945(17) Uani 1 1 d . . .
F9 F 1.5307(4) 0.4544(7) 0.5623(3) 0.118(3) Uani 1 1 d . . .
C52 C 0.5903(4) 0.5272(4) 0.8655(3) 0.0354(10) Uani 1 1 d . . .
H52 H 0.6606 0.5376 0.8358 0.042 Uiso 1 1 calc R . .
C55 C 0.3832(4) 0.5003(4) 0.9519(3) 0.0365(10) Uani 1 1 d . . .
H55 H 0.3125 0.4916 0.9815 0.044 Uiso 1 1 calc R . .
F8 F 1.4073(4) 0.5774(6) 0.5853(3) 0.0945(17) Uani 1 1 d . . .
F5 F 1.1872(3) 0.7455(4) 0.6298(2) 0.0765(13) Uani 1 1 d . . .
C10 C 0.2332(4) 0.8765(5) 0.9379(3) 0.0402(11) Uani 1 1 d . . .
C76 C 1.4319(6) 0.4771(11) 0.6044(4) 0.088(3) Uani 1 1 d . . .
C66 C 0.8865(4) 0.6226(4) 0.8954(3) 0.0356(10) Uani 1 1 d . . .
C20 C 0.2233(4) 0.7177(4) 1.0180(3) 0.0403(11) Uani 1 1 d . . .
C5 C 0.5246(4) 0.7156(4) 0.8374(3) 0.0344(10) Uani 1 1 d . . .
C53 C 0.5663(5) 0.4332(4) 0.9037(3) 0.0405(11) Uani 1 1 d . . .
H53 H 0.6208 0.3804 0.9000 0.049 Uiso 1 1 calc R . .
C65 C 1.0420(5) 0.5778(4) 0.6930(3) 0.0397(11) Uani 1 1 d . . .
H65 H 1.0734 0.5687 0.6482 0.048 Uiso 1 1 calc R . .
C64 C 1.0301(5) 0.6778(4) 0.7129(3) 0.0417(12) Uani 1 1 d . . .
C60 C 1.0085(4) 0.4909(4) 0.7378(2) 0.0358(10) Uani 1 1 d . . .
C2 C 0.1877(4) 0.6630(4) 0.8763(3) 0.0372(11) Uani 1 1 d . . .
C94 C 0.7218(5) 0.3333(4) 0.7014(3) 0.0447(12) Uani 1 1 d . . .
C34 C 0.5596(6) 0.8711(4) 0.9984(3) 0.0498(14) Uani 1 1 d . . .
H34 H 0.5612 0.9031 1.0355 0.060 Uiso 1 1 calc R . .
F18 F 0.9630(13) -0.0338(5) 0.7981(3) 0.227(7) Uani 1 1 d . . .
C63 C 0.9800(4) 0.6950(4) 0.7790(3) 0.0381(11) Uani 1 1 d . . .
H63 H 0.9717 0.7612 0.7927 0.046 Uiso 1 1 calc R . .
F7 F 1.4502(4) 0.4799(7) 0.6639(2) 0.121(3) Uani 1 1 d . . .
C81 C 1.0964(6) 0.3013(5) 0.8164(3) 0.0474(14) Uani 1 1 d . . .
H81 H 1.1343 0.3624 0.8102 0.057 Uiso 1 1 calc R . .
C32 C 0.6517(5) 0.8073(4) 0.8937(3) 0.0433(12) Uani 1 1 d . . .
H32 H 0.7163 0.7966 0.8596 0.052 Uiso 1 1 calc R . .
C62 C 0.9425(4) 0.6097(4) 0.8237(2) 0.0342(10) Uani 1 1 d . . .
C61 C 0.9569(4) 0.5107(4) 0.8034(2) 0.0339(10) Uani 1 1 d . . .
H61 H 0.9312 0.4554 0.8347 0.041 Uiso 1 1 calc R . .
F15 F 1.2841(6) 0.2400(10) 0.8802(4) 0.202(6) Uani 1 1 d . . .
C54 C 0.4605(5) 0.4187(4) 0.9475(3) 0.0419(12) Uani 1 1 d . . .
H54 H 0.4423 0.3562 0.9730 0.050 Uiso 1 1 calc R . .
C1 C 0.1759(4) 0.7701(4) 0.8586(3) 0.0389(11) Uani 1 1 d . . .
H1A H 0.1047 0.8035 0.8792 0.047 Uiso 1 1 calc R . .
H1B H 0.2075 0.7943 0.8123 0.047 Uiso 1 1 calc R . .
C4 C 0.2437(5) 0.5902(4) 0.8249(3) 0.0431(12) Uani 1 1 d . . .
H4A H 0.2443 0.5212 0.8460 0.065 Uiso 1 1 calc R . .
H4B H 0.3191 0.6105 0.8039 0.065 Uiso 1 1 calc R . .
H4C H 0.2035 0.5925 0.7921 0.065 Uiso 1 1 calc R . .
C41 C 0.6121(4) 0.7145(4) 0.7703(3) 0.0387(11) Uani 1 1 d . . .
C93 C 0.7315(6) 0.3571(5) 0.6335(3) 0.0482(13) Uani 1 1 d . . .
H93 H 0.6704 0.3531 0.6169 0.058 Uiso 1 1 calc R . .
C33 C 0.6555(5) 0.8558(4) 0.9489(3) 0.0480(14) Uani 1 1 d . . .
H33 H 0.7232 0.8777 0.9521 0.058 Uiso 1 1 calc R . .
C42 C 0.5997(5) 0.6463(5) 0.7268(3) 0.0446(12) Uani 1 1 d . . .
H42 H 0.5408 0.6012 0.7394 0.054 Uiso 1 1 calc R . .
C92 C 0.8333(6) 0.3864(5) 0.5922(3) 0.0479(13) Uani 1 1 d . . .
C70 C 1.1480(6) 0.3620(5) 0.6571(3) 0.0497(14) Uani 1 1 d . . .
F10 F 1.3598(7) 0.1962(6) 0.4694(3) 0.124(3) Uani 1 1 d . . .
C12 C 0.3206(5) 1.0987(5) 0.7226(3) 0.0508(14) Uani 1 1 d . . .
H12A H 0.2469 1.1303 0.7337 0.076 Uiso 1 1 calc R . .
H12B H 0.3444 1.0896 0.6759 0.076 Uiso 1 1 calc R . .
H12C H 0.3715 1.1421 0.7330 0.076 Uiso 1 1 calc R . .
F16 F 0.8191(8) 0.0391(5) 0.8578(6) 0.162(4) Uani 1 1 d . . .
C15 C 0.4730(5) 0.9059(5) 0.6794(3) 0.0474(13) Uani 1 1 d . . .
H15A H 0.5460 0.8720 0.6737 0.057 Uiso 1 1 calc R . .
H15B H 0.4817 0.9675 0.6484 0.057 Uiso 1 1 calc R . .
C11 C 0.3189(5) 0.9945(4) 0.7622(3) 0.0416(11) Uani 1 1 d . . .
H11A H 0.2928 1.0044 0.8092 0.050 Uiso 1 1 calc R . .
H11B H 0.2656 0.9521 0.7522 0.050 Uiso 1 1 calc R . .
C85 C 0.9807(6) 0.1926(5) 0.7852(3) 0.0473(13) Uani 1 1 d . . .
H85 H 0.9395 0.1770 0.7572 0.057 Uiso 1 1 calc R . .
C13 C 0.5191(5) 0.9969(4) 0.7633(3) 0.0437(12) Uani 1 1 d . . .
H13A H 0.5361 1.0568 0.7311 0.052 Uiso 1 1 calc R . .
H13B H 0.5869 0.9541 0.7581 0.052 Uiso 1 1 calc R . .
C14 C 0.4831(6) 1.0327(4) 0.8334(3) 0.0492(14) Uani 1 1 d . . .
H14A H 0.5421 1.0704 0.8402 0.074 Uiso 1 1 calc R . .
H14B H 0.4676 0.9736 0.8655 0.074 Uiso 1 1 calc R . .
H14C H 0.4171 1.0765 0.8384 0.074 Uiso 1 1 calc R . .
C97 C 0.6113(6) 0.3050(5) 0.7468(3) 0.0505(14) Uani 1 1 d . . .
C95 C 0.8154(5) 0.3379(4) 0.7251(3) 0.0413(12) Uani 1 1 d . . .
H95 H 0.8073 0.3234 0.7704 0.050 Uiso 1 1 calc R . .
C90 C 0.9196(5) 0.3633(4) 0.6834(3) 0.0404(11) Uani 1 1 d . . .
C3 C 0.1459(5) 0.6323(5) 0.9450(3) 0.0452(13) Uani 1 1 d . . .
H3A H 0.1575 0.5603 0.9593 0.054 Uiso 1 1 calc R . .
H3B H 0.0737 0.6616 0.9678 0.054 Uiso 1 1 calc R . .
C80 C 1.0313(5) 0.2871(4) 0.7737(2) 0.0433(12) Uani 1 1 d . . .
C91 C 0.9261(5) 0.3885(4) 0.6163(3) 0.0436(12) Uani 1 1 d . . .
H91 H 0.9944 0.4072 0.5869 0.052 Uiso 1 1 calc R . .
C35 C 0.4594(5) 0.8381(4) 0.9924(3) 0.0402(11) Uani 1 1 d . . .
H35 H 0.3939 0.8499 1.0256 0.048 Uiso 1 1 calc R . .
C96 C 0.8434(6) 0.4208(6) 0.5205(3) 0.0557(16) Uani 1 1 d . . .
C71 C 1.2384(5) 0.4212(6) 0.6524(3) 0.0560(17) Uani 1 1 d . . .
H71 H 1.2295 0.4727 0.6811 0.067 Uiso 1 1 calc R . .
C83 C 1.0528(7) 0.1376(5) 0.8788(3) 0.064(2) Uani 1 1 d . . .
H83 H 1.0589 0.0892 0.9135 0.077 Uiso 1 1 calc R . .
C43 C 0.6757(6) 0.6455(6) 0.6643(3) 0.0576(16) Uani 1 1 d . . .
H43 H 0.6691 0.6002 0.6344 0.069 Uiso 1 1 calc R . .
C67 C 1.0789(6) 0.7651(5) 0.6618(3) 0.0524(14) Uani 1 1 d . . .
C86 C 1.1785(9) 0.2504(7) 0.9101(4) 0.079(3) Uani 1 1 d . . .
C84 C 0.9893(7) 0.1199(5) 0.8374(3) 0.0571(17) Uani 1 1 d . . .
C45 C 0.7662(5) 0.7800(6) 0.6926(4) 0.0616(18) Uani 1 1 d . . .
H45 H 0.8232 0.8271 0.6805 0.074 Uiso 1 1 calc R . .
F12 F 1.1909(8) 0.1613(7) 0.5081(3) 0.135(3) Uani 1 1 d . . .
C72 C 1.3425(6) 0.4073(8) 0.6067(3) 0.070(2) Uani 1 1 d . . .
C82 C 1.1065(7) 0.2286(5) 0.8671(3) 0.0574(18) Uani 1 1 d . . .
C16 C 0.3960(7) 0.8343(6) 0.6629(3) 0.0611(17) Uani 1 1 d . . .
H16A H 0.4268 0.8169 0.6180 0.092 Uiso 1 1 calc R . .
H16B H 0.3240 0.8681 0.6674 0.092 Uiso 1 1 calc R . .
H16C H 0.3882 0.7726 0.6928 0.092 Uiso 1 1 calc R . .
F11 F 1.3005(10) 0.0886(5) 0.5579(3) 0.172(5) Uani 1 1 d . . .
C73 C 1.3604(8) 0.3315(8) 0.5649(3) 0.082(3) Uani 1 1 d . . .
H73 H 1.4294 0.3224 0.5340 0.098 Uiso 1 1 calc R . .
C44 C 0.7614(6) 0.7141(7) 0.6480(4) 0.0652(19) Uani 1 1 d . . .
H44 H 0.8151 0.7150 0.6070 0.078 Uiso 1 1 calc R . .
B1 B 1.0266(6) 0.3749(5) 0.7128(3) 0.0431(14) Uani 1 1 d . . .
C75 C 1.1672(7) 0.2828(6) 0.6150(3) 0.0631(19) Uani 1 1 d . . .
H75 H 1.1096 0.2395 0.6170 0.076 Uiso 1 1 calc R . .
C87 C 0.9262(11) 0.0213(6) 0.8476(4) 0.084(3) Uani 1 1 d . . .
C77 C 1.2867(13) 0.1772(10) 0.5276(4) 0.114(5) Uani 1 1 d . . .
C74 C 1.2724(9) 0.2679(7) 0.5697(3) 0.075(2) Uani 1 1 d . . .
O555 O 1.6193(8) 0.1402(8) 0.5518(5) 0.060(2) Uiso 0.50 1 d P A 2
O666 O 1.7900(12) 0.0655(11) 0.6130(7) 0.092(4) Uiso 0.50 1 d P B 1
H1 H 0.415(9) 0.877(5) 0.777(4) 0.111 Uiso 1 1 d D . .

loop_
_atom_site_aniso_label
_atom_site_aniso_U_11
_atom_site_aniso_U_22
_atom_site_aniso_U_33
_atom_site_aniso_U_23
_atom_site_aniso_U_13
_atom_site_aniso_U_12
Mo1 0.0273(2) 0.0240(2) 0.0330(2) 0.00270(15) -0.01309(15) 0.00135(14)
F2 0.0452(16) 0.0405(16) 0.0346(14) 0.0021(12) -0.0156(12) 0.0001(13)
F1 0.0303(15) 0.0499(19) 0.0534(18) -0.0017(15) -0.0100(13) -0.0059(13)
F3 0.0426(17) 0.0405(17) 0.0499(17) -0.0089(14) -0.0110(13) -0.0018(13)
F6 0.065(2) 0.063(2) 0.0472(18) 0.0236(17) -0.0180(17) -0.0108(18)
F22 0.065(2) 0.049(2) 0.0519(19) -0.0082(16) -0.0154(16) -0.0105(17)
F24 0.077(3) 0.056(2) 0.065(2) -0.0169(18) -0.0133(19) -0.030(2)
F19 0.078(3) 0.090(3) 0.0345(17) -0.0033(18) -0.0233(17) 0.001(2)
O20 0.051(2) 0.057(3) 0.038(2) 0.0025(18) -0.0104(17) 0.0088(19)
F13 0.090(3) 0.053(2) 0.062(2) -0.0044(18) -0.040(2) 0.013(2)
F23 0.079(3) 0.060(2) 0.058(2) 0.0192(19) -0.014(2) -0.019(2)
N3 0.036(2) 0.031(2) 0.037(2) -0.0045(17) -0.0176(17) 0.0005(16)
O10 0.061(3) 0.035(2) 0.063(3) -0.0096(19) -0.023(2) 0.0202(19)
F21 0.093(3) 0.124(4) 0.047(2) 0.004(2) -0.037(2) -0.041(3)
N1 0.042(2) 0.025(2) 0.042(2) -0.0034(17) -0.0176(18) 0.0027(16)
F20 0.093(3) 0.071(3) 0.051(2) 0.015(2) -0.028(2) 0.008(2)
C31 0.034(2) 0.021(2) 0.049(3) 0.003(2) -0.018(2) -0.0004(17)
C51 0.033(2) 0.029(2) 0.040(2) -0.0052(19) -0.0193(19) 0.0028(18)
F14 0.408(14) 0.045(3) 0.113(5) -0.003(3) -0.187(7) 0.020(5)
N4 0.038(2) 0.035(2) 0.044(2) 0.0025(19) -0.0114(18) -0.0030(18)
N2 0.033(2) 0.051(3) 0.064(3) 0.004(2) -0.012(2) -0.003(2)
F4 0.207(7) 0.046(2) 0.056(2) 0.002(2) -0.003(3) -0.046(3)
F17 0.094(4) 0.072(3) 0.092(3) 0.045(3) -0.006(3) 0.009(3)
F9 0.044(2) 0.236(8) 0.065(3) 0.008(4) -0.012(2) 0.014(3)
C52 0.043(3) 0.030(2) 0.039(2) -0.006(2) -0.024(2) 0.006(2)
C55 0.041(3) 0.030(2) 0.041(3) 0.005(2) -0.018(2) -0.005(2)
F8 0.051(3) 0.147(5) 0.085(3) 0.002(3) -0.018(2) -0.027(3)
F5 0.049(2) 0.085(3) 0.088(3) 0.028(3) -0.016(2) -0.023(2)
C10 0.039(3) 0.046(3) 0.036(2) 0.002(2) -0.014(2) 0.006(2)
C76 0.046(4) 0.164(11) 0.050(4) 0.009(5) -0.015(3) 0.007(5)
C66 0.032(2) 0.034(3) 0.042(3) -0.001(2) -0.0122(19) -0.0045(19)
C20 0.037(3) 0.040(3) 0.046(3) -0.002(2) -0.015(2) 0.006(2)
C5 0.035(2) 0.030(2) 0.041(3) 0.001(2) -0.017(2) 0.0006(19)
C53 0.054(3) 0.031(3) 0.044(3) -0.004(2) -0.029(2) 0.008(2)
C65 0.042(3) 0.048(3) 0.034(2) 0.003(2) -0.019(2) -0.007(2)
C64 0.046(3) 0.043(3) 0.042(3) 0.008(2) -0.024(2) -0.006(2)
C60 0.041(3) 0.036(3) 0.036(2) 0.004(2) -0.022(2) 0.000(2)
C2 0.028(2) 0.039(3) 0.051(3) 0.002(2) -0.022(2) -0.0058(19)
C94 0.061(4) 0.033(3) 0.042(3) -0.002(2) -0.017(2) -0.010(2)
C34 0.064(4) 0.034(3) 0.063(4) -0.011(3) -0.036(3) 0.004(2)
F18 0.474(19) 0.060(4) 0.086(4) -0.020(3) 0.044(7) -0.101(7)
C63 0.042(3) 0.033(3) 0.044(3) 0.003(2) -0.022(2) -0.004(2)
F7 0.066(3) 0.249(9) 0.054(3) 0.007(4) -0.029(2) -0.027(4)
C81 0.069(4) 0.043(3) 0.035(3) -0.009(2) -0.023(3) 0.016(3)
C32 0.040(3) 0.031(3) 0.064(3) -0.003(2) -0.024(2) 0.001(2)
C62 0.031(2) 0.038(3) 0.037(2) 0.002(2) -0.0170(19) -0.0027(19)
C61 0.036(2) 0.035(3) 0.035(2) 0.007(2) -0.0185(19) -0.0041(19)
F15 0.124(5) 0.372(14) 0.177(7) -0.198(9) -0.121(6) 0.160(8)
C54 0.057(3) 0.031(3) 0.045(3) -0.004(2) -0.025(2) -0.001(2)
C1 0.032(2) 0.042(3) 0.046(3) 0.004(2) -0.020(2) 0.001(2)
C4 0.042(3) 0.041(3) 0.053(3) -0.004(2) -0.024(2) -0.004(2)
C41 0.035(2) 0.031(3) 0.047(3) 0.005(2) -0.012(2) 0.004(2)
C93 0.062(4) 0.042(3) 0.048(3) 0.000(2) -0.027(3) -0.011(3)
C33 0.052(3) 0.030(3) 0.074(4) -0.007(3) -0.037(3) 0.000(2)
C42 0.049(3) 0.040(3) 0.044(3) 0.004(2) -0.015(2) 0.003(2)
C92 0.067(4) 0.045(3) 0.037(3) 0.002(2) -0.025(3) -0.011(3)
C70 0.065(4) 0.053(4) 0.031(2) 0.007(2) -0.020(2) 0.013(3)
F10 0.150(6) 0.156(6) 0.054(3) -0.028(3) -0.009(3) 0.034(5)
C12 0.051(3) 0.047(3) 0.052(3) 0.010(3) -0.017(3) 0.001(3)
F16 0.157(7) 0.061(3) 0.304(12) 0.074(5) -0.147(8) -0.040(4)
C15 0.050(3) 0.049(3) 0.040(3) 0.001(2) -0.010(2) -0.002(3)
C11 0.040(3) 0.042(3) 0.043(3) 0.003(2) -0.014(2) 0.002(2)
C85 0.068(4) 0.038(3) 0.035(3) -0.002(2) -0.016(2) 0.009(3)
C13 0.043(3) 0.036(3) 0.053(3) 0.006(2) -0.016(2) -0.006(2)
C14 0.066(4) 0.031(3) 0.056(3) 0.002(2) -0.029(3) -0.001(2)
C97 0.075(4) 0.038(3) 0.042(3) 0.001(2) -0.020(3) -0.017(3)
C95 0.064(3) 0.029(2) 0.033(2) 0.002(2) -0.019(2) -0.004(2)
C90 0.059(3) 0.031(3) 0.036(2) 0.001(2) -0.022(2) -0.002(2)
C3 0.040(3) 0.044(3) 0.055(3) 0.008(3) -0.021(2) -0.008(2)
C80 0.062(3) 0.037(3) 0.029(2) -0.002(2) -0.013(2) 0.012(2)
C91 0.057(3) 0.041(3) 0.037(3) 0.003(2) -0.021(2) -0.007(2)
C35 0.050(3) 0.030(2) 0.049(3) -0.008(2) -0.027(2) 0.007(2)
C96 0.063(4) 0.070(4) 0.041(3) -0.001(3) -0.025(3) -0.008(3)
C71 0.047(3) 0.088(5) 0.034(3) 0.004(3) -0.017(2) 0.013(3)
C83 0.109(6) 0.046(4) 0.032(3) -0.003(3) -0.020(3) 0.039(4)
C43 0.064(4) 0.055(4) 0.048(3) -0.001(3) -0.010(3) 0.012(3)
C67 0.058(4) 0.045(3) 0.055(3) 0.006(3) -0.019(3) -0.012(3)
C86 0.127(7) 0.075(5) 0.054(4) -0.026(4) -0.061(5) 0.059(5)
C84 0.086(5) 0.033(3) 0.040(3) 0.003(2) -0.003(3) 0.015(3)
C45 0.036(3) 0.071(5) 0.066(4) 0.013(4) -0.002(3) -0.001(3)
F12 0.182(8) 0.135(6) 0.087(4) -0.055(4) -0.019(5) 0.005(6)
C72 0.054(4) 0.116(7) 0.038(3) 0.010(4) -0.019(3) 0.022(4)
C82 0.095(5) 0.044(3) 0.038(3) -0.010(3) -0.032(3) 0.037(3)
C16 0.069(4) 0.064(4) 0.052(3) -0.011(3) -0.016(3) -0.012(3)
F11 0.350(14) 0.083(4) 0.076(4) -0.021(3) -0.064(6) 0.078(6)
C73 0.085(6) 0.108(7) 0.035(3) 0.011(4) -0.006(3) 0.041(5)
C44 0.049(4) 0.081(5) 0.054(4) 0.011(4) -0.004(3) 0.014(3)
B1 0.056(4) 0.046(3) 0.032(3) -0.002(3) -0.022(3) 0.007(3)
C75 0.095(5) 0.056(4) 0.032(3) -0.001(3) -0.013(3) 0.021(4)
C87 0.138(9) 0.035(4) 0.068(5) 0.013(4) -0.020(5) 0.006(4)
C77 0.165(12) 0.114(9) 0.045(4) -0.024(5) -0.009(6) 0.055(8)
C74 0.101(7) 0.075(5) 0.036(3) 0.004(3) -0.007(3) 0.028(5)

loop_
_atom_type_symbol
_atom_type_description
_atom_type_scat_dispersion_real
_atom_type_scat_dispersion_imag
_atom_type_scat_source
C C 0.0033 0.0016 'International Tables Vol C Tables 4.2.6.8 and 6.1.1.4'
H H 0.0000 0.0000 'International Tables Vol C Tables 4.2.6.8 and 6.1.1.4'
C C 0.0033 0.0016 'International Tables Vol C Tables 4.2.6.8 and 6.1.1.4'
N N 0.0061 0.0033 'International Tables Vol C Tables 4.2.6.8 and 6.1.1.4'
O O 0.0106 0.0060 'International Tables Vol C Tables 4.2.6.8 and 6.1.1.4'
F F 0.0171 0.0103 'International Tables Vol C Tables 4.2.6.8 and 6.1.1.4'
Mo Mo -1.6832 0.6857 'International Tables Vol C Tables 4.2.6.8 and 6.1.1.4'
B B 0.0013 0.0007 'International Tables Vol C Tables 4.2.6.8 and 6.1.1.4'

loop_
_geom_angle_atom_site_label_1
_geom_angle_atom_site_label_2
_geom_angle_atom_site_label_3
_geom_angle
_geom_angle_site_symmetry_1
_geom_angle_site_symmetry_3
_geom_angle_publ_flag
C10 Mo1 C20 79.9(2) . . ?
C10 Mo1 O1 105.16(18) . . ?
C20 Mo1 O1 164.12(18) . . ?
C10 Mo1 N1 88.63(19) . . ?
C20 Mo1 N1 92.58(19) . . ?
O1 Mo1 N1 72.73(15) . . ?
C10 Mo1 C2 105.4(2) . . ?
C20 Mo1 C2 103.3(2) . . ?
O1 Mo1 C2 90.00(17) . . ?
N1 Mo1 C2 160.28(18) . . ?
C10 Mo1 N3 166.45(19) . . ?
C20 Mo1 N3 97.48(19) . . ?
O1 Mo1 N3 74.04(14) . . ?
N1 Mo1 N3 78.17(15) . . ?
C2 Mo1 N3 88.14(17) . . ?
C10 Mo1 C1 73.0(2) . . ?
C20 Mo1 C1 112.7(2) . . ?
O1 Mo1 C1 83.16(17) . . ?
N1 Mo1 C1 144.72(18) . . ?
C2 Mo1 C1 36.3(2) . . ?
N3 Mo1 C1 119.86(17) . . ?
C10 Mo1 C3 104.5(2) . . ?
C20 Mo1 C3 68.0(2) . . ?
O1 Mo1 C3 123.67(18) . . ?
N1 Mo1 C3 153.55(18) . . ?
C2 Mo1 C3 36.0(2) . . ?
N3 Mo1 C3 86.53(19) . . ?
C1 Mo1 C3 61.7(2) . . ?
C5 O1 Mo1 106.8(3) . . ?
C51 N3 C55 118.7(4) . . ?
C51 N3 Mo1 112.5(3) . . ?
C55 N3 Mo1 128.4(4) . . ?
C35 N1 C31 118.9(5) . . ?
C35 N1 Mo1 125.9(4) . . ?
C31 N1 Mo1 115.0(3) . . ?
N1 C31 C32 121.6(5) . . ?
N1 C31 C5 110.2(4) . . ?
C32 C31 C5 128.1(5) . . ?
N3 C51 C52 121.7(5) . . ?
N3 C51 C5 113.2(4) . . ?
C52 C51 C5 125.0(5) . . ?
C15 N4 C13 108.8(4) . . ?
C15 N4 C11 113.3(4) . . ?
C13 N4 C11 112.5(4) . . ?
C15 N4 H1 108(7) . . ?
C13 N4 H1 111(7) . . ?
C11 N4 H1 103(7) . . ?
C41 N2 C45 117.2(6) . . ?
C51 C52 C53 119.1(5) . . ?
C51 C52 H52 120.5 . . ?
C53 C52 H52 120.5 . . ?
N3 C55 C54 123.1(5) . . ?
N3 C55 H55 118.5 . . ?
C54 C55 H55 118.5 . . ?
O10 C10 Mo1 177.0(5) . . ?
F9 C76 F7 106.4(6) . . ?
F9 C76 F8 105.1(8) . . ?
F7 C76 F8 104.9(10) . . ?
F9 C76 C72 114.6(10) . . ?
F7 C76 C72 112.6(8) . . ?
F8 C76 C72 112.5(6) . . ?
F2 C66 F3 107.4(4) . . ?
F2 C66 F1 105.5(4) . . ?
F3 C66 F1 106.4(4) . . ?
F2 C66 C62 112.1(4) . . ?
F3 C66 C62 112.9(4) . . ?
F1 C66 C62 112.1(4) . . ?
O20 C20 Mo1 177.5(5) . . ?
O1 C5 C41 109.0(4) . . ?
O1 C5 C31 107.1(4) . . ?
C41 C5 C31 118.2(4) . . ?
O1 C5 C51 109.6(4) . . ?
C41 C5 C51 110.5(4) . . ?
C31 C5 C51 102.1(4) . . ?
C54 C53 C52 119.7(5) . . ?
C54 C53 H53 120.2 . . ?
C52 C53 H53 120.2 . . ?
C64 C65 C60 122.5(5) . . ?
C64 C65 H65 118.7 . . ?
C60 C65 H65 118.7 . . ?
C63 C64 C65 120.5(5) . . ?
C63 C64 C67 121.2(5) . . ?
C65 C64 C67 118.2(5) . . ?
C61 C60 C65 115.7(5) . . ?
C61 C60 B1 123.2(5) . . ?
C65 C60 B1 121.1(5) . . ?
C3 C2 C1 114.7(5) . . ?
C3 C2 C4 124.0(5) . . ?
C1 C2 C4 121.3(5) . . ?
C3 C2 Mo1 76.0(3) . . ?
C1 C2 Mo1 74.8(3) . . ?
C4 C2 Mo1 116.4(3) . . ?
C95 C94 C93 119.9(6) . . ?
C95 C94 C97 121.3(5) . . ?
C93 C94 C97 118.8(6) . . ?
C33 C34 C35 119.0(5) . . ?
C33 C34 H34 120.5 . . ?
C35 C34 H34 120.5 . . ?
C64 C63 C62 117.7(5) . . ?
C64 C63 H63 121.2 . . ?
C62 C63 H63 121.2 . . ?
C82 C81 C80 122.9(7) . . ?
C82 C81 H81 118.6 . . ?
C80 C81 H81 118.6 . . ?
C31 C32 C33 118.4(6) . . ?
C31 C32 H32 120.8 . . ?
C33 C32 H32 120.8 . . ?
C61 C62 C63 121.2(5) . . ?
C61 C62 C66 118.2(5) . . ?
C63 C62 C66 120.6(5) . . ?
C62 C61 C60 122.4(5) . . ?
C62 C61 H61 118.8 . . ?
C60 C61 H61 118.8 . . ?
C55 C54 C53 117.8(5) . . ?
C55 C54 H54 121.1 . . ?
C53 C54 H54 121.1 . . ?
C2 C1 Mo1 69.0(3) . . ?
C2 C1 H1A 116.8 . . ?
Mo1 C1 H1A 116.8 . . ?
C2 C1 H1B 116.8 . . ?
Mo1 C1 H1B 116.8 . . ?
H1A C1 H1B 113.8 . . ?
C2 C4 H4A 109.5 . . ?
C2 C4 H4B 109.5 . . ?
H4A C4 H4B 109.5 . . ?
C2 C4 H4C 109.5 . . ?
H4A C4 H4C 109.5 . . ?
H4B C4 H4C 109.5 . . ?
N2 C41 C42 122.3(5) . . ?
N2 C41 C5 119.5(5) . . ?
C42 C41 C5 118.0(5) . . ?
C92 C93 C94 118.3(6) . . ?
C92 C93 H93 120.8 . . ?
C94 C93 H93 120.8 . . ?
C34 C33 C32 119.8(5) . . ?
C34 C33 H33 120.1 . . ?
C32 C33 H33 120.1 . . ?
C41 C42 C43 119.7(6) . . ?
C41 C42 H42 120.2 . . ?
C43 C42 H42 120.2 . . ?
C93 C92 C91 121.0(5) . . ?
C93 C92 C96 119.3(6) . . ?
C91 C92 C96 119.6(6) . . ?
C71 C70 C75 116.1(7) . . ?
C71 C70 B1 123.3(6) . . ?
C75 C70 B1 120.4(7) . . ?
C11 C12 H12A 109.5 . . ?
C11 C12 H12B 109.5 . . ?
H12A C12 H12B 109.5 . . ?
C11 C12 H12C 109.5 . . ?
H12A C12 H12C 109.5 . . ?
H12B C12 H12C 109.5 . . ?
N4 C15 C16 112.9(5) . . ?
N4 C15 H15A 109.0 . . ?
C16 C15 H15A 109.0 . . ?
N4 C15 H15B 109.0 . . ?
C16 C15 H15B 109.0 . . ?
H15A C15 H15B 107.8 . . ?
N4 C11 C12 114.3(5) . . ?
N4 C11 H11A 108.7 . . ?
C12 C11 H11A 108.7 . . ?
N4 C11 H11B 108.7 . . ?
C12 C11 H11B 108.7 . . ?
H11A C11 H11B 107.6 . . ?
C80 C85 C84 122.4(6) . . ?
C80 C85 H85 118.8 . . ?
C84 C85 H85 118.8 . . ?
N4 C13 C14 112.6(5) . . ?
N4 C13 H13A 109.1 . . ?
C14 C13 H13A 109.1 . . ?
N4 C13 H13B 109.1 . . ?
C14 C13 H13B 109.1 . . ?
H13A C13 H13B 107.8 . . ?
C13 C14 H14A 109.5 . . ?
C13 C14 H14B 109.5 . . ?
H14A C14 H14B 109.5 . . ?
C13 C14 H14C 109.5 . . ?
H14A C14 H14C 109.5 . . ?
H14B C14 H14C 109.5 . . ?
F24 C97 F22 106.3(6) . . ?
F24 C97 F23 106.3(5) . . ?
F22 C97 F23 105.4(5) . . ?
F24 C97 C94 112.2(5) . . ?
F22 C97 C94 113.2(5) . . ?
F23 C97 C94 112.9(6) . . ?
C90 C95 C94 122.2(5) . . ?
C90 C95 H95 118.9 . . ?
C94 C95 H95 118.9 . . ?
C95 C90 C91 116.5(5) . . ?
C95 C90 B1 121.4(5) . . ?
C91 C90 B1 121.8(5) . . ?
C2 C3 Mo1 68.0(3) . . ?
C2 C3 H3A 116.9 . . ?
Mo1 C3 H3A 116.9 . . ?
C2 C3 H3B 116.9 . . ?
Mo1 C3 H3B 116.9 . . ?
H3A C3 H3B 113.9 . . ?
C85 C80 C81 114.5(5) . . ?
C85 C80 B1 125.0(5) . . ?
C81 C80 B1 120.4(6) . . ?
C92 C91 C90 122.0(6) . . ?
C92 C91 H91 119.0 . . ?
C90 C91 H91 119.0 . . ?
N1 C35 C34 122.2(6) . . ?
N1 C35 H35 118.9 . . ?
C34 C35 H35 118.9 . . ?
F20 C96 F21 106.9(6) . . ?
F20 C96 F19 106.2(6) . . ?
F21 C96 F19 106.3(6) . . ?
F20 C96 C92 112.3(6) . . ?
F21 C96 C92 112.2(6) . . ?
F19 C96 C92 112.5(6) . . ?
C70 C71 C72 123.0(7) . . ?
C70 C71 H71 118.5 . . ?
C72 C71 H71 118.5 . . ?
C82 C83 C84 117.6(6) . . ?
C82 C83 H83 121.2 . . ?
C84 C83 H83 121.2 . . ?
C44 C43 C42 117.8(7) . . ?
C44 C43 H43 121.1 . . ?
C42 C43 H43 121.1 . . ?
F4 C67 F6 108.2(6) . . ?
F4 C67 F5 107.2(6) . . ?
F6 C67 F5 102.9(5) . . ?
F4 C67 C64 113.3(6) . . ?
F6 C67 C64 112.5(5) . . ?
F5 C67 C64 112.0(5) . . ?
F15 C86 F13 105.5(10) . . ?
F15 C86 F14 106.9(8) . . ?
F13 C86 F14 105.3(5) . . ?
F15 C86 C82 112.3(6) . . ?
F13 C86 C82 113.9(5) . . ?
F14 C86 C82 112.3(9) . . ?
C83 C84 C85 121.1(7) . . ?
C83 C84 C87 120.8(6) . . ?
C85 C84 C87 118.1(7) . . ?
C44 C45 N2 123.9(7) . . ?
C44 C45 H45 118.0 . . ?
N2 C45 H45 118.0 . . ?
C73 C72 C71 120.7(9) . . ?
C73 C72 C76 120.8(8) . . ?
C71 C72 C76 118.5(8) . . ?
C83 C82 C81 121.4(6) . . ?
C83 C82 C86 119.5(6) . . ?
C81 C82 C86 119.1(7) . . ?
C15 C16 H16A 109.5 . . ?
C15 C16 H16B 109.5 . . ?
H16A C16 H16B 109.5 . . ?
C15 C16 H16C 109.5 . . ?
H16A C16 H16C 109.5 . . ?
H16B C16 H16C 109.5 . . ?
C72 C73 C74 118.0(7) . . ?
C72 C73 H73 121.0 . . ?
C74 C73 H73 121.0 . . ?
C45 C44 C43 118.9(6) . . ?
C45 C44 H44 120.5 . . ?
C43 C44 H44 120.5 . . ?
C60 B1 C80 111.4(4) . . ?
C60 B1 C90 103.8(4) . . ?
C80 B1 C90 112.9(5) . . ?
C60 B1 C70 111.0(5) . . ?
C80 B1 C70 104.6(5) . . ?
C90 B1 C70 113.2(4) . . ?
C70 C75 C74 120.8(8) . . ?
C70 C75 H75 119.6 . . ?
C74 C75 H75 119.6 . . ?
F18 C87 F16 109.4(12) . . ?
F18 C87 F17 105.9(8) . . ?
F16 C87 F17 104.3(9) . . ?
F18 C87 C84 111.8(8) . . ?
F16 C87 C84 112.1(7) . . ?
F17 C87 C84 112.8(9) . . ?
F11 C77 F10 114.6(10) . . ?
F11 C77 F12 101.1(14) . . ?
F10 C77 F12 100.7(9) . . ?
F11 C77 C74 114.8(8) . . ?
F10 C77 C74 111.5(12) . . ?
F12 C77 C74 112.8(9) . . ?
C73 C74 C75 121.3(8) . . ?
C73 C74 C77 121.6(9) . . ?
C75 C74 C77 117.1(10) . . ?

loop_
_geom_bond_atom_site_label_1
_geom_bond_atom_site_label_2
_geom_bond_distance
_geom_bond_site_symmetry_2
_geom_bond_publ_flag
Mo1 C10 1.954(6) . ?
Mo1 C20 1.963(6) . ?
Mo1 O1 2.155(3) . ?
Mo1 N1 2.226(4) . ?
Mo1 C2 2.234(5) . ?
Mo1 N3 2.247(4) . ?
Mo1 C1 2.309(5) . ?
Mo1 C3 2.338(5) . ?
F2 C66 1.337(6) . ?
O1 C5 1.404(6) . ?
F1 C66 1.348(6) . ?
F3 C66 1.337(6) . ?
F6 C67 1.324(7) . ?
F22 C97 1.350(8) . ?
F24 C97 1.342(7) . ?
F19 C96 1.338(8) . ?
O20 C20 1.161(7) . ?
F13 C86 1.325(9) . ?
F23 C97 1.358(7) . ?
N3 C51 1.347(7) . ?
N3 C55 1.353(7) . ?
O10 C10 1.156(7) . ?
F21 C96 1.336(8) . ?
N1 C35 1.338(7) . ?
N1 C31 1.358(7) . ?
F20 C96 1.333(9) . ?
C31 C32 1.388(7) . ?
C31 C5 1.543(7) . ?
C51 C52 1.388(7) . ?
C51 C5 1.545(7) . ?
F14 C86 1.325(11) . ?
N4 C15 1.498(7) . ?
N4 C13 1.505(7) . ?
N4 C11 1.512(7) . ?
N4 H1 0.93(8) . ?
N2 C41 1.320(7) . ?
N2 C45 1.359(9) . ?
F4 C67 1.299(8) . ?
F17 C87 1.320(10) . ?
F9 C76 1.335(10) . ?
C52 C53 1.392(8) . ?
C52 H52 0.9300 . ?
C55 C54 1.382(8) . ?
C55 H55 0.9300 . ?
F8 C76 1.369(13) . ?
F5 C67 1.350(8) . ?
C76 F7 1.341(9) . ?
C76 C72 1.470(14) . ?
C66 C62 1.496(7) . ?
C5 C41 1.522(7) . ?
C53 C54 1.391(9) . ?
C53 H53 0.9300 . ?
C65 C64 1.396(8) . ?
C65 C60 1.399(8) . ?
C65 H65 0.9300 . ?
C64 C63 1.390(8) . ?
C64 C67 1.511(8) . ?
C60 C61 1.394(7) . ?
C60 B1 1.635(8) . ?
C2 C3 1.415(8) . ?
C2 C1 1.416(8) . ?
C2 C4 1.505(8) . ?
C94 C95 1.402(8) . ?
C94 C93 1.404(8) . ?
C94 C97 1.481(9) . ?
C34 C33 1.366(10) . ?
C34 C35 1.389(8) . ?
C34 H34 0.9300 . ?
F18 C87 1.287(11) . ?
C63 C62 1.391(7) . ?
C63 H63 0.9300 . ?
C81 C82 1.379(8) . ?
C81 C80 1.403(8) . ?
C81 H81 0.9300 . ?
C32 C33 1.395(8) . ?
C32 H32 0.9300 . ?
C62 C61 1.388(7) . ?
C61 H61 0.9300 . ?
F15 C86 1.296(13) . ?
C54 H54 0.9300 . ?
C1 H1A 0.9700 . ?
C1 H1B 0.9700 . ?
C4 H4A 0.9600 . ?
C4 H4B 0.9600 . ?
C4 H4C 0.9600 . ?
C41 C42 1.387(8) . ?
C93 C92 1.371(9) . ?
C93 H93 0.9300 . ?
C33 H33 0.9300 . ?
C42 C43 1.388(9) . ?
C42 H42 0.9300 . ?
C92 C91 1.393(8) . ?
C92 C96 1.500(8) . ?
C70 C71 1.381(10) . ?
C70 C75 1.397(9) . ?
C70 B1 1.643(9) . ?
F10 C77 1.314(13) . ?
C12 C11 1.515(8) . ?
C12 H12A 0.9600 . ?
C12 H12B 0.9600 . ?
C12 H12C 0.9600 . ?
F16 C87 1.303(14) . ?
C15 C16 1.511(9) . ?
C15 H15A 0.9700 . ?
C15 H15B 0.9700 . ?
C11 H11A 0.9700 . ?
C11 H11B 0.9700 . ?
C85 C80 1.386(9) . ?
C85 C84 1.398(8) . ?
C85 H85 0.9300 . ?
C13 C14 1.531(8) . ?
C13 H13A 0.9700 . ?
C13 H13B 0.9700 . ?
C14 H14A 0.9600 . ?
C14 H14B 0.9600 . ?
C14 H14C 0.9600 . ?
C95 C90 1.385(8) . ?
C95 H95 0.9300 . ?
C90 C91 1.398(7) . ?
C90 B1 1.643(8) . ?
C3 H3A 0.9700 . ?
C3 H3B 0.9700 . ?
C80 B1 1.637(8) . ?
C91 H91 0.9300 . ?
C35 H35 0.9300 . ?
C71 C72 1.396(9) . ?
C71 H71 0.9300 . ?
C83 C82 1.363(11) . ?
C83 C84 1.377(11) . ?
C83 H83 0.9300 . ?
C43 C44 1.381(11) . ?
C43 H43 0.9300 . ?
C86 C82 1.502(10) . ?
C84 C87 1.512(12) . ?
C45 C44 1.354(12) . ?
C45 H45 0.9300 . ?
F12 C77 1.403(17) . ?
C72 C73 1.359(13) . ?
C16 H16A 0.9600 . ?
C16 H16B 0.9600 . ?
C16 H16C 0.9600 . ?
F11 C77 1.285(13) . ?
C73 C74 1.391(14) . ?
C73 H73 0.9300 . ?
C44 H44 0.9300 . ?
C75 C74 1.403(11) . ?
C75 H75 0.9300 . ?
C77 C74 1.523(14) . ?
